data_7017898
loop_
_publ_author_name
'Beck, John F.'
'Schmidt, Joseph A. R.'

_publ_section_title
;
 Isolation and characterization of main group and late transition metal
 complexes using orthometallated imine ligands.
;
_journal_issue 3
_journal_name_full 'Dalton transactions (Cambridge, England : 2003)'
_journal_page_first 860
_journal_page_last 870
_journal_paper_doi 10.1039/c1dt11629k
_journal_volume 41
_journal_year 2012
_chemical_formula_sum 'C28 H32 N2 O4 Zn'
_chemical_formula_weight 525.93
_chemical_name_systematic
;
?
;
_space_group_IT_number 14
_symmetry_cell_setting monoclinic
_symmetry_space_group_name_Hall '-P 2yn'
_symmetry_space_group_name_H-M 'P 1 21/n 1'
_atom_sites_solution_hydrogens geom
_atom_sites_solution_primary direct
_atom_sites_solution_secondary difmap
_audit_creation_method SHELXL-97
_cell_angle_alpha 90.00
_cell_angle_beta 111.76(3)
_cell_angle_gamma 90.00
_cell_formula_units_Z 4
_cell_length_a 12.040(2)
_cell_length_b 17.360(4)
_cell_length_c 12.560(3)
_cell_measurement_reflns_used 5748
_cell_measurement_temperature 140
_cell_measurement_theta_max 28.30
_cell_measurement_theta_min 2.167
_cell_volume 2438.2(10)
_computing_cell_refinement 'Bruker SAINT v6.22'
_computing_data_collection 'Bruker SMART v5.625'
_computing_data_reduction 'Bruker SAINT v6.22'
_computing_molecular_graphics 'Bruker SHELXTL'
_computing_publication_material 'Bruker SHELXTL'
_computing_structure_refinement 'SHELXL-97 (Sheldrick, 1997)'
_computing_structure_solution 'SHELXS-97 (Sheldrick, 1990)'
_diffrn_ambient_temperature 140
_diffrn_measured_fraction_theta_full 0.999
_diffrn_measured_fraction_theta_max 0.999
_diffrn_measurement_device_type 'SMART CCD'
_diffrn_measurement_method \w-scan
_diffrn_radiation_monochromator graphite
_diffrn_radiation_source 'fine-focus sealed tube'
_diffrn_radiation_type MoK\a
_diffrn_radiation_wavelength 0.71073
_diffrn_reflns_av_R_equivalents 0.0521
_diffrn_reflns_av_sigmaI/netI 0.0340
_diffrn_reflns_limit_h_max 16
_diffrn_reflns_limit_h_min -16
_diffrn_reflns_limit_k_max 23
_diffrn_reflns_limit_k_min -23
_diffrn_reflns_limit_l_max 16
_diffrn_reflns_limit_l_min -16
_diffrn_reflns_number 27171
_diffrn_reflns_theta_full 28.28
_diffrn_reflns_theta_max 28.28
_diffrn_reflns_theta_min 2.00
_exptl_absorpt_coefficient_mu 1.045
_exptl_absorpt_correction_T_max 1.000
_exptl_absorpt_correction_T_min 0.761487
_exptl_absorpt_correction_type empirical
_exptl_absorpt_process_details SADABS
_exptl_crystal_colour colorless
_exptl_crystal_density_diffrn 1.433
_exptl_crystal_density_method 'not measured'
_exptl_crystal_description plate
_exptl_crystal_F_000 1104
_exptl_crystal_size_max 0.20
_exptl_crystal_size_mid 0.10
_exptl_crystal_size_min 0.05
_refine_diff_density_max 0.584
_refine_diff_density_min -0.886
_refine_diff_density_rms 0.076
_refine_ls_extinction_method none
_refine_ls_goodness_of_fit_ref 1.052
_refine_ls_hydrogen_treatment constr
_refine_ls_matrix_type full
_refine_ls_number_parameters 316
_refine_ls_number_reflns 6048
_refine_ls_number_restraints 0
_refine_ls_restrained_S_all 1.052
_refine_ls_R_factor_all 0.0372
_refine_ls_R_factor_gt 0.0331
_refine_ls_shift/su_max 0.002
_refine_ls_shift/su_mean 0.000
_refine_ls_structure_factor_coef Fsqd
_refine_ls_weighting_details 'calc w=1/[\s^2^(Fo^2^)+(0.0466P)^2^+1.1368P] where P=(Fo^2^+2Fc^2^)/3'
_refine_ls_weighting_scheme calc
_refine_ls_wR_factor_gt 0.0863
_refine_ls_wR_factor_ref 0.0887
_reflns_number_gt 5448
_reflns_number_total 6048
_reflns_threshold_expression >2sigma(I)
_cod_data_source_file c1dt11629k.txt
_cod_data_source_block (5)
_cod_depositor_comments
;
The following automatic conversions were performed:

'_symmetry_cell_setting' value 'Monoclinic' changed to 'monoclinic'
according to /home/saulius/struct/CIF-dictionaries/cif_core.dic
dictionary named 'cif_core.dic' version 2.4.1 from 2010-06-29.

Automatic conversion script
Id: cif_fix_values 1715 2011-07-08 13:25:40Z adriana 
;
_cod_original_cell_volume 2438.2(8)
_cod_original_sg_symbol_H-M 'P2(1)/n '
_cod_database_code 7017898

loop_
_symmetry_equiv_pos_as_xyz
'x, y, z'
'-x+1/2, y+1/2, -z+1/2'
'-x, -y, -z'
'x-1/2, -y-1/2, z-1/2'

loop_
_atom_site_label
_atom_site_type_symbol
_atom_site_fract_x
_atom_site_fract_y
_atom_site_fract_z
_atom_site_U_iso_or_equiv
_atom_site_adp_type
_atom_site_occupancy
_atom_site_symmetry_multiplicity
_atom_site_calc_flag
_atom_site_refinement_flags
N1 N 0.72930(11) 0.87673(7) 0.67615(11) 0.0177(2) Uani 1 1 d .
O1 O 1.02833(11) 0.70012(7) 0.44225(10) 0.0258(2) Uani 1 1 d .
C1 C 0.89129(13) 0.78857(8) 0.62082(12) 0.0172(3) Uani 1 1 d .
Zn1 Zn 0.899665(15) 0.826250(10) 0.773324(14) 0.01683(7) Uani 1 1 d .
C2 C 0.96478(13) 0.75257(8) 0.57548(12) 0.0177(3) Uani 1 1 d .
O2 O 1.08463(10) 0.73239(7) 0.63274(10) 0.0245(2) Uani 1 1 d .
N2 N 1.02960(12) 0.91101(8) 0.86177(11) 0.0194(3) Uani 1 1 d .
C3 C 0.93213(14) 0.73264(9) 0.46072(13) 0.0196(3) Uani 1 1 d .
O3A O 0.78257(12) 0.68526(8) 0.92520(11) 0.0300(3) Uani 1 1 d .
C4 C 0.81989(15) 0.74601(9) 0.38112(13) 0.0214(3) Uani 1 1 d .
H4A H 0.7986 0.7324 0.3045 0.026 Uiso 1 1 calc R
O4 O 0.84778(13) 0.66456(8) 1.12114(12) 0.0337(3) Uani 1 1 d .
C5 C 0.73938(14) 0.78144(9) 0.42236(13) 0.0209(3) Uani 1 1 d .
H5A H 0.6613 0.7910 0.3727 0.025 Uiso 1 1 calc R
C6 C 0.77522(13) 0.80259(8) 0.53750(12) 0.0174(3) Uani 1 1 d .
C7 C 1.11230(16) 0.68354(10) 0.55508(15) 0.0263(3) Uani 1 1 d .
H7A H 1.1062 0.6299 0.5740 0.032 Uiso 1 1 calc R
H7B H 1.1932 0.6931 0.5593 0.032 Uiso 1 1 calc R
C8 C 0.69306(14) 0.84673(9) 0.57596(13) 0.0189(3) Uani 1 1 d .
H8A H 0.6138 0.8530 0.5270 0.023 Uiso 1 1 calc R
C9 C 0.64542(13) 0.92505(9) 0.70714(13) 0.0186(3) Uani 1 1 d .
H9A H 0.5660 0.9013 0.6767 0.022 Uiso 1 1 calc R
C10 C 0.63780(15) 1.00558(9) 0.65564(14) 0.0237(3) Uani 1 1 d .
H10A H 0.7169 1.0285 0.6824 0.028 Uiso 1 1 calc R
H10B H 0.6096 1.0016 0.5728 0.028 Uiso 1 1 calc R
C11 C 0.55333(16) 1.05740(10) 0.68898(16) 0.0274(3) Uani 1 1 d .
H11A H 0.5534 1.1087 0.6583 0.033 Uiso 1 1 calc R
H11B H 0.4726 1.0372 0.6558 0.033 Uiso 1 1 calc R
C12 C 0.59099(16) 1.06209(10) 0.81885(16) 0.0301(4) Uani 1 1 d .
H12A H 0.5319 1.0913 0.8373 0.036 Uiso 1 1 calc R
H12B H 0.6667 1.0891 0.8508 0.036 Uiso 1 1 calc R
C13 C 0.60384(17) 0.98219(11) 0.87326(15) 0.0298(4) Uani 1 1 d .
H13A H 0.5255 0.9585 0.8508 0.036 Uiso 1 1 calc R
H13B H 0.6358 0.9874 0.9561 0.036 Uiso 1 1 calc R
C14 C 0.68635(15) 0.92985(10) 0.83714(13) 0.0237(3) Uani 1 1 d .
H14A H 0.7673 0.9498 0.8685 0.028 Uiso 1 1 calc R
H14B H 0.6868 0.8786 0.8682 0.028 Uiso 1 1 calc R
C15 C 0.92246(13) 0.79125(9) 0.93157(12) 0.0176(3) Uani 1 1 d .
C16 C 0.87438(14) 0.73697(9) 0.98124(13) 0.0195(3) Uani 1 1 d .
C17 C 0.91284(15) 0.72361(10) 1.09869(14) 0.0230(3) Uani 1 1 d .
C18 C 1.00539(16) 0.76370(10) 1.17683(14) 0.0262(3) Uani 1 1 d .
H18A H 1.0322 0.7534 1.2550 0.031 Uiso 1 1 calc R
C19 C 1.05708(16) 0.82092(10) 1.13202(14) 0.0247(3) Uani 1 1 d .
H19A H 1.1200 0.8501 1.1811 0.030 Uiso 1 1 calc R
C20 C 1.01494(15) 0.83463(9) 1.01387(13) 0.0197(3) Uani 1 1 d .
C21 C 0.75775(18) 0.64545(11) 1.01266(16) 0.0302(4) Uani 1 1 d .
H21A H 0.7575 0.5903 0.9999 0.036 Uiso 1 1 calc R
H21B H 0.6796 0.6602 1.0115 0.036 Uiso 1 1 calc R
C22 C 1.06713(14) 0.89710(9) 0.96903(13) 0.0219(3) Uani 1 1 d .
H22A H 1.1283 0.9269 1.0194 0.026 Uiso 1 1 calc R
C23 C 1.08907(14) 0.97066(9) 0.81880(13) 0.0195(3) Uani 1 1 d .
H23A H 1.1241 1.0092 0.8790 0.023 Uiso 1 1 calc R
C24 C 0.99866(14) 1.00996(9) 0.71434(15) 0.0239(3) Uani 1 1 d .
H24A H 0.9392 1.0361 0.7362 0.029 Uiso 1 1 calc R
H24B H 0.9580 0.9715 0.6571 0.029 Uiso 1 1 calc R
C25 C 1.06027(17) 1.06826(10) 0.66305(17) 0.0311(4) Uani 1 1 d .
H25A H 1.0014 1.0915 0.5954 0.037 Uiso 1 1 calc R
H25B H 1.0958 1.1088 0.7183 0.037 Uiso 1 1 calc R
C26 C 1.15650(18) 1.02949(11) 0.63104(16) 0.0316(4) Uani 1 1 d .
H26A H 1.1960 1.0676 0.6008 0.038 Uiso 1 1 calc R
H26B H 1.1202 0.9914 0.5718 0.038 Uiso 1 1 calc R
C27 C 1.24811(16) 0.99062(10) 0.73520(16) 0.0276(4) Uani 1 1 d .
H27A H 1.2898 1.0294 0.7914 0.033 Uiso 1 1 calc R
H27B H 1.3066 0.9640 0.7124 0.033 Uiso 1 1 calc R
C28 C 1.18876(14) 0.93316(9) 0.78932(15) 0.0231(3) Uani 1 1 d .
H28A H 1.2485 0.9122 0.8585 0.028 Uiso 1 1 calc R
H28B H 1.1559 0.8909 0.7365 0.028 Uiso 1 1 calc R

loop_
_atom_site_aniso_label
_atom_site_aniso_U_11
_atom_site_aniso_U_22
_atom_site_aniso_U_33
_atom_site_aniso_U_23
_atom_site_aniso_U_13
_atom_site_aniso_U_12
N1 0.0178(6) 0.0191(6) 0.0173(6) 0.0012(5) 0.0076(5) -0.0011(5)
O1 0.0292(6) 0.0332(6) 0.0189(5) 0.0003(5) 0.0137(5) 0.0035(5)
C1 0.0206(7) 0.0183(7) 0.0128(6) 0.0005(5) 0.0064(5) -0.0033(5)
Zn1 0.01830(10) 0.02092(10) 0.01094(10) -0.00042(6) 0.00504(7) -0.00202(6)
C2 0.0187(7) 0.0191(7) 0.0148(6) 0.0020(5) 0.0057(5) -0.0030(5)
O2 0.0208(6) 0.0352(6) 0.0174(5) -0.0014(5) 0.0072(4) 0.0044(5)
N2 0.0207(6) 0.0206(6) 0.0170(6) -0.0013(5) 0.0071(5) -0.0032(5)
C3 0.0258(8) 0.0186(7) 0.0180(7) 0.0000(5) 0.0122(6) -0.0030(6)
O3A 0.0276(6) 0.0364(7) 0.0259(6) 0.0068(5) 0.0098(5) -0.0101(5)
C4 0.0284(8) 0.0223(7) 0.0124(6) -0.0027(5) 0.0065(6) -0.0060(6)
O4 0.0326(7) 0.0438(8) 0.0288(7) 0.0152(5) 0.0160(6) -0.0007(6)
C5 0.0230(7) 0.0233(7) 0.0137(7) -0.0002(5) 0.0034(6) -0.0053(6)
C6 0.0194(7) 0.0177(7) 0.0148(7) -0.0003(5) 0.0059(5) -0.0039(5)
C7 0.0273(8) 0.0327(9) 0.0228(8) 0.0010(6) 0.0137(7) 0.0050(7)
C8 0.0171(7) 0.0218(7) 0.0164(7) 0.0019(5) 0.0047(5) -0.0023(5)
C9 0.0166(7) 0.0207(7) 0.0191(7) -0.0001(5) 0.0074(5) -0.0009(5)
C10 0.0221(8) 0.0247(8) 0.0249(8) 0.0065(6) 0.0093(6) 0.0031(6)
C11 0.0232(8) 0.0256(8) 0.0333(9) 0.0062(7) 0.0103(7) 0.0061(6)
C12 0.0269(9) 0.0276(8) 0.0350(9) -0.0039(7) 0.0106(7) 0.0054(7)
C13 0.0328(9) 0.0359(9) 0.0247(8) 0.0010(7) 0.0154(7) 0.0098(7)
C14 0.0273(8) 0.0266(8) 0.0191(7) 0.0027(6) 0.0110(6) 0.0069(6)
C15 0.0188(7) 0.0206(7) 0.0143(6) 0.0002(5) 0.0071(5) 0.0021(5)
C16 0.0188(7) 0.0227(7) 0.0182(7) 0.0011(5) 0.0085(6) 0.0039(6)
C17 0.0265(8) 0.0263(8) 0.0228(8) 0.0068(6) 0.0167(6) 0.0081(6)
C18 0.0325(9) 0.0336(9) 0.0144(7) 0.0042(6) 0.0110(6) 0.0091(7)
C19 0.0279(8) 0.0301(8) 0.0140(7) -0.0029(6) 0.0054(6) 0.0025(6)
C20 0.0223(8) 0.0229(7) 0.0141(7) -0.0008(5) 0.0069(6) 0.0022(6)
C21 0.0397(10) 0.0258(8) 0.0339(9) 0.0022(7) 0.0237(8) -0.0033(7)
C22 0.0226(7) 0.0234(7) 0.0175(7) -0.0039(6) 0.0046(6) -0.0026(6)
C23 0.0202(7) 0.0184(7) 0.0201(7) -0.0021(5) 0.0078(6) -0.0040(5)
C24 0.0206(7) 0.0203(7) 0.0307(8) 0.0044(6) 0.0096(6) 0.0022(6)
C25 0.0343(9) 0.0209(8) 0.0376(10) 0.0087(7) 0.0126(8) 0.0006(7)
C26 0.0403(10) 0.0284(9) 0.0326(9) 0.0020(7) 0.0209(8) -0.0084(7)
C27 0.0235(8) 0.0268(8) 0.0379(9) -0.0060(7) 0.0173(7) -0.0058(6)
C28 0.0186(7) 0.0220(7) 0.0282(8) 0.0007(6) 0.0079(6) 0.0012(6)

loop_
_atom_type_symbol
_atom_type_description
_atom_type_scat_dispersion_real
_atom_type_scat_dispersion_imag
_atom_type_scat_source
C C 0.0033 0.0016 'International Tables Vol C Tables 4.2.6.8 and 6.1.1.4'
H H 0.0000 0.0000 'International Tables Vol C Tables 4.2.6.8 and 6.1.1.4'
N N 0.0061 0.0033 'International Tables Vol C Tables 4.2.6.8 and 6.1.1.4'
O O 0.0106 0.0060 'International Tables Vol C Tables 4.2.6.8 and 6.1.1.4'
Zn Zn 0.2839 1.4301 'International Tables Vol C Tables 4.2.6.8 and 6.1.1.4'

loop_
_geom_angle_atom_site_label_1
_geom_angle_atom_site_label_2
_geom_angle_atom_site_label_3
_geom_angle
C8 N1 C9 118.34(13)
C8 N1 Zn1 107.37(11)
C9 N1 Zn1 133.38(10)
C3 O1 C7 104.12(12)
C2 C1 C6 112.50(13)
C2 C1 Zn1 137.79(12)
C6 C1 Zn1 109.70(11)
C1 Zn1 C15 142.81(6)
C1 Zn1 N2 119.54(6)
C15 Zn1 N2 83.57(6)
C1 Zn1 N1 83.70(6)
C15 Zn1 N1 116.09(6)
N2 Zn1 N1 112.08(5)
C1 C2 C3 124.58(14)
C1 C2 O2 127.17(13)
C3 C2 O2 108.20(13)
C2 O2 C7 104.85(12)
C22 N2 C23 119.41(13)
C22 N2 Zn1 108.87(11)
C23 N2 Zn1 131.06(10)
C4 C3 O1 127.40(14)
C4 C3 C2 122.53(15)
O1 C3 C2 110.07(14)
C16 O3A C21 106.11(13)
C3 C4 C5 115.81(14)
C17 O4 C21 105.35(13)
C6 C5 C4 120.56(15)
C5 C6 C1 123.99(14)
C5 C6 C8 119.41(14)
C1 C6 C8 116.46(13)
O2 C7 O1 107.45(13)
N1 C8 C6 120.69(14)
N1 C9 C14 109.50(12)
N1 C9 C10 110.40(12)
C14 C9 C10 110.38(13)
C11 C10 C9 111.34(13)
C12 C11 C10 111.13(14)
C11 C12 C13 111.75(15)
C12 C13 C14 112.00(15)
C9 C14 C13 111.22(13)
C16 C15 C20 112.46(14)
C16 C15 Zn1 137.41(12)
C20 C15 Zn1 110.12(11)
C15 C16 C17 124.47(15)
C15 C16 O3A 127.01(14)
C17 C16 O3A 108.51(14)
C18 C17 O4 127.07(15)
C18 C17 C16 122.47(15)
O4 C17 C16 110.43(15)
C17 C18 C19 115.98(14)
C18 C19 C20 120.51(16)
C19 C20 C15 124.01(15)
C19 C20 C22 119.64(15)
C15 C20 C22 116.36(13)
O3A C21 O4 108.74(14)
N2 C22 C20 120.75(14)
N2 C23 C24 110.01(13)
N2 C23 C28 108.80(13)
C24 C23 C28 110.96(13)
C23 C24 C25 110.86(14)
C26 C25 C24 110.79(14)
C25 C26 C27 110.51(15)
C26 C27 C28 111.29(14)
C27 C28 C23 111.68(13)

loop_
_geom_bond_atom_site_label_1
_geom_bond_atom_site_label_2
_geom_bond_distance
N1 C8 1.280(2)
N1 C9 1.4719(19)
N1 Zn1 2.1468(14)
O1 C3 1.3832(19)
O1 C7 1.432(2)
C1 C2 1.368(2)
C1 C6 1.422(2)
C1 Zn1 1.9910(15)
Zn1 C15 1.9976(15)
Zn1 N2 2.1350(14)
C2 C3 1.390(2)
C2 O2 1.3974(19)
O2 C7 1.422(2)
N2 C22 1.275(2)
N2 C23 1.4707(19)
C3 C4 1.370(2)
O3A C16 1.395(2)
O3A C21 1.420(2)
C4 C5 1.400(2)
O4 C17 1.381(2)
O4 C21 1.431(2)
C5 C6 1.396(2)
C6 C8 1.467(2)
C9 C14 1.523(2)
C9 C10 1.529(2)
C10 C11 1.528(2)
C11 C12 1.525(3)
C12 C13 1.529(3)
C13 C14 1.534(2)
C15 C16 1.371(2)
C15 C20 1.422(2)
C16 C17 1.392(2)
C17 C18 1.371(3)
C18 C19 1.397(2)
C19 C20 1.399(2)
C20 C22 1.466(2)
C23 C24 1.521(2)
C23 C28 1.527(2)
C24 C25 1.531(2)
C25 C26 1.517(3)
C26 C27 1.521(3)
C27 C28 1.526(2)
